data_7031074
loop_
_publ_author_name
'Sivanesan, Dharmalingam'
'Kannan, Sethuraman'
'Thangadurai, Thangaian Daniel'
'Jung, Kwang-Deog'
'Yoon, Sungho'

_publ_section_title
;
 Water is a key factor to alter the structure and electrochemical
 properties of carboxylate-bridged dimanganese(ii) complexes.
;
_journal_issue 30
_journal_name_full 'Dalton transactions (Cambridge, England : 2003)'
_journal_page_first 11465
_journal_page_last 11469
_journal_paper_doi 10.1039/c4dt00520a
_journal_volume 43
_journal_year 2014
_chemical_formula_sum 'C86 H68 Cl4 F8 Mn2 O12'
_chemical_formula_weight 1697.08
_chemical_name_systematic
; 
 ? 
;
_space_group_IT_number 2
_symmetry_cell_setting triclinic
_symmetry_space_group_name_Hall '-P 1'
_symmetry_space_group_name_H-M 'P -1'
_atom_sites_solution_hydrogens geom
_atom_sites_solution_primary direct
_atom_sites_solution_secondary difmap
_audit_creation_method SHELXL-97
_cell_angle_alpha 97.29(3)
_cell_angle_beta 114.67(3)
_cell_angle_gamma 111.21(3)
_cell_formula_units_Z 1
_cell_length_a 12.331(3)
_cell_length_b 14.072(3)
_cell_length_c 14.127(3)
_cell_measurement_reflns_used 4104
_cell_measurement_temperature 293(2)
_cell_measurement_theta_max 27.38
_cell_measurement_theta_min 2.71
_cell_volume 1961.8(13)
_computing_cell_refinement '<i>SAINT</i>  (Bruker, 2000)'
_computing_data_collection '<i>SMART</i>  (Bruker, 2000)'
_computing_data_reduction '<i>SAINT</i>  (Bruker, 2000)'
_computing_molecular_graphics 'SHELXTL (Sheldrick, 2008)'
_computing_publication_material 'SHELXTL (Sheldrick, 2008)'
_computing_structure_refinement '<i>SHELXL-97</i> (Sheldrick, 2008)'
_computing_structure_solution '<i>SHELXS-97</i> (Sheldrick, 2008)'
_diffrn_ambient_temperature 293(2)
_diffrn_measured_fraction_theta_full 'ACTA 50'
_diffrn_measured_fraction_theta_max 0.896
_diffrn_measurement_device_type 'Bruker SMART CCD area detector'
_diffrn_measurement_method '\f and \w scans'
_diffrn_radiation_monochromator graphite
_diffrn_radiation_source 'fine-focus sealed tube'
_diffrn_radiation_type MoK\a
_diffrn_radiation_wavelength 0.71073
_diffrn_reflns_av_R_equivalents 0.0505
_diffrn_reflns_av_sigmaI/netI 0.0721
_diffrn_reflns_limit_h_max 16
_diffrn_reflns_limit_h_min -15
_diffrn_reflns_limit_k_max 17
_diffrn_reflns_limit_k_min -18
_diffrn_reflns_limit_l_max 18
_diffrn_reflns_limit_l_min -12
_diffrn_reflns_number 12360
_diffrn_reflns_theta_full 'ACTA 50'
_diffrn_reflns_theta_max 28.27
_diffrn_reflns_theta_min 1.64
_exptl_absorpt_coefficient_mu 0.540
_exptl_absorpt_correction_type none
_exptl_crystal_colour White
_exptl_crystal_density_diffrn 1.436
_exptl_crystal_density_method 'not measured'
_exptl_crystal_description Block
_exptl_crystal_F_000 870
_exptl_crystal_size_max 0.3
_exptl_crystal_size_mid 0.2
_exptl_crystal_size_min 0.2
_refine_diff_density_max 0.824
_refine_diff_density_min -0.605
_refine_diff_density_rms 0.083
_refine_ls_extinction_method none
_refine_ls_goodness_of_fit_ref 0.947
_refine_ls_hydrogen_treatment mixed
_refine_ls_matrix_type full
_refine_ls_number_parameters 549
_refine_ls_number_reflns 8706
_refine_ls_number_restraints 578
_refine_ls_restrained_S_all 0.921
_refine_ls_R_factor_all 0.0665
_refine_ls_R_factor_gt 0.0465
_refine_ls_shift/su_max 0.001
_refine_ls_shift/su_mean 0.000
_refine_ls_structure_factor_coef Fsqd
_refine_ls_weighting_details 'calc w=1/[\s^2^(Fo^2^)+(0.0570P)^2^+0.0000P] where P=(Fo^2^+2Fc^2^)/3'
_refine_ls_weighting_scheme calc
_refine_ls_wR_factor_gt 0.1105
_refine_ls_wR_factor_ref 0.1158
_reflns_number_gt 5969
_reflns_number_total 8706
_reflns_threshold_expression I>2\s(I)
_cod_data_source_file c4dt00520a2.cif
_cod_data_source_block cho136p-1
_cod_depositor_comments
;
The following automatic conversions were performed:

'_symmetry_cell_setting' value 'Triclinic' changed to 'triclinic'
according to
/usr/data/users/saulius/crontab/automatic-downloads/rss-feeds/RSC/lib/dictionaries/cif_core.dic
dictionary named 'cif_core.dic' version 2.4.2 from 2011-04-26.

Automatic conversion script
Id: cif_fix_values 2281 2013-09-26 08:29:07Z andrius 

 Adding full bibliography for 7031073--7031075.cif.
;
_cod_original_cell_volume 1961.8(7)
_cod_original_sg_symbol_H-M P-1
_cod_database_code 7031074

loop_
_symmetry_equiv_pos_as_xyz
'x, y, z'
'-x, -y, -z'

loop_
_atom_site_label
_atom_site_type_symbol
_atom_site_fract_x
_atom_site_fract_y
_atom_site_fract_z
_atom_site_U_iso_or_equiv
_atom_site_adp_type
_atom_site_occupancy
_atom_site_symmetry_multiplicity
_atom_site_calc_flag
_atom_site_refinement_flags
Mn1 Mn 0.67726(3) 0.56932(2) 0.57493(3) 0.02296(10) Uani 1 1 d U
O6 O 0.77163(17) 0.51629(12) 0.70820(12) 0.0369(4) Uani 1 1 d U
O4 O 0.86074(14) 0.69678(11) 0.61989(12) 0.0294(3) Uani 1 1 d U
O5 O 0.79624(15) 0.79620(12) 0.51790(13) 0.0354(4) Uani 1 1 d U
F3 F 0.85526(18) 0.84498(12) 1.02981(13) 0.0634(5) Uani 1 1 d U
C17 C 1.0347(2) 0.84324(17) 0.47353(19) 0.0297(5) Uani 1 1 d U
C11 C 1.0247(2) 0.89479(17) 0.83236(19) 0.0324(5) Uani 1 1 d U
C10 C 1.0934(2) 0.90066(16) 0.59249(19) 0.0289(5) Uani 1 1 d U
C15 C 0.8421(3) 0.87430(19) 0.8671(2) 0.0413(6) Uani 1 1 d U
H15 H 0.7590 0.8726 0.8464 0.050 Uiso 1 1 calc R
C19 C 0.9475(2) 0.68029(19) 0.3263(2) 0.0381(6) Uani 1 1 d U
H19 H 0.9188 0.6065 0.3010 0.046 Uiso 1 1 calc R
C8 C 1.0270(2) 0.86888(16) 0.65174(18) 0.0269(5) Uani 1 1 d U
C18 C 0.9892(2) 0.73205(18) 0.4344(2) 0.0325(5) Uani 1 1 d U
H18 H 0.9870 0.6921 0.4819 0.039 Uiso 1 1 calc R
C9 C 1.0910(2) 0.92201(17) 0.76535(19) 0.0299(5) Uani 1 1 d U
C21 C 1.0340(3) 0.90067(19) 0.4001(2) 0.0386(6) Uani 1 1 d U
H21 H 1.0637 0.9747 0.4245 0.046 Uiso 1 1 calc R
C20 C 0.9496(3) 0.7408(2) 0.2577(2) 0.0419(6) Uani 1 1 d U
C7 C 0.8832(2) 0.78003(17) 0.59081(18) 0.0278(5) Uani 1 1 d U
C13 C 1.0323(3) 0.8596(2) 0.9975(2) 0.0501(7) Uani 1 1 d U
H13 H 1.0753 0.8479 1.0635 0.060 Uiso 1 1 calc R
C12 C 1.0903(3) 0.87823(19) 0.9308(2) 0.0434(6) Uani 1 1 d U
H12 H 1.1733 0.8795 0.9526 0.052 Uiso 1 1 calc R
C14 C 0.9108(3) 0.85892(19) 0.9631(2) 0.0443(7) Uani 1 1 d U
C22 C 1.2225(2) 0.98688(18) 0.6481(2) 0.0397(6) Uani 1 1 d U
H22 H 1.2669 1.0087 0.6094 0.048 Uiso 1 1 calc R
F4 F 0.90936(17) 0.68964(13) 0.15121(12) 0.0605(4) Uani 1 1 d U
C27 C 0.9901(3) 0.8495(2) 0.2913(2) 0.0444(6) Uani 1 1 d U
H27 H 0.9880 0.8879 0.2422 0.053 Uiso 1 1 calc R
C24 C 1.2210(2) 1.00772(18) 0.8178(2) 0.0394(6) Uani 1 1 d U
H24 H 1.2645 1.0431 0.8932 0.047 Uiso 1 1 calc R
C23 C 0.9000(2) 0.89273(17) 0.8009(2) 0.0364(6) Uani 1 1 d U
H23 H 0.8553 0.9038 0.7350 0.044 Uiso 1 1 calc R
C25 C 1.2858(3) 1.04069(19) 0.7597(2) 0.0455(7) Uani 1 1 d U
H25 H 1.3716 1.0987 0.7954 0.055 Uiso 1 1 calc R
F1 F 0.50405(16) 0.31550(11) 0.89525(12) 0.0504(4) Uani 1 1 d U
C38 C 0.6036(2) 0.59803(18) 0.92962(18) 0.0326(5) Uani 1 1 d U
H38 H 0.6727 0.6650 0.9803 0.039 Uiso 1 1 calc R
C35 C 0.4826(2) 0.87701(17) 0.7671(2) 0.0345(5) Uani 1 1 d U
H35 H 0.4761 0.9381 0.7530 0.041 Uiso 1 1 calc R
C40 C 0.5021(3) 0.40709(18) 0.8751(2) 0.0348(5) Uani 1 1 d U
C32 C 0.4833(2) 0.70886(16) 0.70995(17) 0.0242(4) Uani 1 1 d U
C33 C 0.4991(2) 0.69328(16) 0.81043(18) 0.0269(5) Uani 1 1 d U
C39 C 0.6054(2) 0.50512(19) 0.95116(19) 0.0364(6) Uani 1 1 d U
H39 H 0.6747 0.5090 1.0155 0.044 Uiso 1 1 calc R
C36 C 0.4744(2) 0.80083(16) 0.68748(18) 0.0264(5) Uani 1 1 d U
C37 C 0.5004(2) 0.59309(17) 0.83351(17) 0.0270(5) Uani 1 1 d U
C34 C 0.5083(2) 0.77154(18) 0.88804(19) 0.0342(5) Uani 1 1 d U
H34 H 0.5200 0.7626 0.9552 0.041 Uiso 1 1 calc R
O2 O 0.58775(14) 0.62031(11) 0.65340(12) 0.0268(3) Uani 1 1 d U
C46 C 0.4802(2) 0.62651(15) 0.62711(17) 0.0228(4) Uani 1 1 d U
C44 C 0.4584(2) 0.82108(16) 0.58240(18) 0.0266(5) Uani 1 1 d U
C47 C 0.3956(2) 0.49177(17) 0.76024(18) 0.0306(5) Uani 1 1 d U
H47 H 0.3245 0.4871 0.6967 0.037 Uiso 1 1 calc R
C42 C 0.5483(2) 0.82317(16) 0.54715(19) 0.0302(5) Uani 1 1 d U
H42 H 0.6188 0.8092 0.5887 0.036 Uiso 1 1 calc R
C45 C 0.3541(2) 0.84262(17) 0.51886(19) 0.0335(5) Uani 1 1 d U
H45 H 0.2928 0.8418 0.5411 0.040 Uiso 1 1 calc R
C48 C 0.3958(2) 0.39751(18) 0.78070(19) 0.0351(5) Uani 1 1 d U
H48 H 0.3260 0.3301 0.7318 0.042 Uiso 1 1 calc R
C43 C 0.5356(2) 0.84547(17) 0.4517(2) 0.0360(6) Uani 1 1 d U
H43 H 0.5963 0.8464 0.4286 0.043 Uiso 1 1 calc R
C49 C 0.5003(2) 0.86291(18) 0.8663(2) 0.0382(6) Uani 1 1 d U
H49 H 0.5068 0.9149 0.9190 0.046 Uiso 1 1 calc R
O1 O 0.56966(17) 0.61911(14) 0.43702(14) 0.0314(4) Uani 1 1 d DU
O3 O 0.37028(14) 0.56924(11) 0.53895(11) 0.0271(3) Uani 1 1 d U
F2 F 0.41749(17) 0.88676(12) 0.29655(12) 0.0564(4) Uani 1 1 d U
C52 C 0.3402(3) 0.86529(18) 0.4231(2) 0.0395(6) Uani 1 1 d U
H52 H 0.2703 0.8796 0.3810 0.047 Uiso 1 1 calc R
C50 C 0.4314(3) 0.86613(18) 0.3921(2) 0.0375(6) Uani 1 1 d U
Cl4 Cl 0.19113(10) 0.64051(9) 0.86998(9) 0.0926(3) Uani 1 1 d U
Cl3 Cl 0.11997(12) 0.59514(9) 0.64038(10) 0.0975(3) Uani 1 1 d U
C54 C 0.1409(3) 0.6826(3) 0.7539(3) 0.0773(11) Uani 1 1 d U
H54A H 0.0568 0.6847 0.7354 0.093 Uiso 1 1 calc R
H54B H 0.2080 0.7550 0.7711 0.093 Uiso 1 1 calc R
H2 H 0.640(4) 0.684(3) 0.453(3) 0.086(11) Uiso 1 1 d .
H1 H 0.542(4) 0.587(3) 0.3657(17) 0.105(14) Uiso 1 1 d D
C31 C 0.7724(18) 0.4158(15) 0.7059(14) 0.038(3) Uani 0.50 1 d PU
H31A H 0.8481 0.4160 0.7001 0.046 Uiso 0.50 1 calc PR
H31B H 0.6901 0.3578 0.6439 0.046 Uiso 0.50 1 calc PR
C28 C 0.8354(12) 0.5862(8) 0.8204(12) 0.035(2) Uani 0.50 1 d PU
H28A H 0.7727 0.6057 0.8314 0.042 Uiso 0.50 1 calc PR
H28B H 0.9126 0.6517 0.8362 0.042 Uiso 0.50 1 calc PR
C29 C 0.8795(10) 0.5224(8) 0.8955(10) 0.0379(18) Uani 0.50 1 d PU
H29A H 0.8636 0.5335 0.9568 0.045 Uiso 0.50 1 calc PR
H29B H 0.9736 0.5411 0.9237 0.045 Uiso 0.50 1 calc PR
C30 C 0.7839(8) 0.4022(8) 0.8122(8) 0.051(2) Uani 0.50 1 d PU
H30A H 0.8240 0.3550 0.8336 0.061 Uiso 0.50 1 calc PR
H30B H 0.6969 0.3736 0.8076 0.061 Uiso 0.50 1 calc PR
C30A C 0.8447(10) 0.4090(8) 0.8074(8) 0.071(3) Uani 0.50 1 d PU
H30C H 0.7814 0.3398 0.8015 0.085 Uiso 0.50 1 calc PR
H30D H 0.9323 0.4110 0.8353 0.085 Uiso 0.50 1 calc PR
C31A C 0.7990(19) 0.4251(17) 0.6958(15) 0.043(3) Uani 0.50 1 d PU
H31C H 0.8688 0.4403 0.6764 0.051 Uiso 0.50 1 calc PR
H31D H 0.7186 0.3613 0.6390 0.051 Uiso 0.50 1 calc PR
C29A C 0.8512(16) 0.4908(12) 0.8762(12) 0.083(4) Uani 0.50 1 d PU
H29C H 0.9433 0.5344 0.9358 0.099 Uiso 0.50 1 calc PR
H29D H 0.7962 0.4607 0.9082 0.099 Uiso 0.50 1 calc PR
C28A C 0.8052(15) 0.5582(9) 0.8184(14) 0.055(3) Uani 0.50 1 d PU
H28C H 0.7272 0.5564 0.8212 0.066 Uiso 0.50 1 calc PR
H28D H 0.8755 0.6323 0.8516 0.066 Uiso 0.50 1 calc PR

loop_
_atom_site_aniso_label
_atom_site_aniso_U_11
_atom_site_aniso_U_22
_atom_site_aniso_U_33
_atom_site_aniso_U_23
_atom_site_aniso_U_13
_atom_site_aniso_U_12
Mn1 0.02152(17) 0.02138(16) 0.02263(18) 0.00617(13) 0.00870(14) 0.00970(13)
O6 0.0525(11) 0.0314(8) 0.0257(8) 0.0112(7) 0.0143(8) 0.0240(8)
O4 0.0245(8) 0.0259(7) 0.0343(9) 0.0115(7) 0.0129(7) 0.0098(6)
O5 0.0262(9) 0.0362(9) 0.0399(10) 0.0179(8) 0.0113(7) 0.0151(7)
F3 0.0761(12) 0.0513(9) 0.0493(10) 0.0085(8) 0.0414(9) 0.0068(9)
C17 0.0258(12) 0.0302(11) 0.0427(13) 0.0163(10) 0.0207(11) 0.0166(10)
C11 0.0298(13) 0.0225(11) 0.0307(13) 0.0020(10) 0.0114(10) 0.0046(10)
C10 0.0284(12) 0.0238(10) 0.0412(13) 0.0129(10) 0.0198(11) 0.0151(9)
C15 0.0318(14) 0.0337(13) 0.0412(15) 0.0009(11) 0.0176(12) 0.0027(11)
C19 0.0337(14) 0.0323(12) 0.0450(15) 0.0101(11) 0.0186(12) 0.0141(11)
C8 0.0236(11) 0.0221(10) 0.0355(12) 0.0104(9) 0.0131(10) 0.0127(9)
C18 0.0312(13) 0.0304(11) 0.0393(14) 0.0146(10) 0.0190(11) 0.0147(10)
C9 0.0248(12) 0.0257(11) 0.0362(13) 0.0090(10) 0.0123(10) 0.0127(9)
C21 0.0454(15) 0.0362(13) 0.0506(15) 0.0224(12) 0.0295(13) 0.0256(12)
C20 0.0364(14) 0.0522(15) 0.0355(14) 0.0128(12) 0.0162(12) 0.0214(12)
C7 0.0290(12) 0.0264(11) 0.0287(12) 0.0074(9) 0.0159(10) 0.0123(9)
C13 0.065(2) 0.0410(15) 0.0314(14) 0.0077(12) 0.0189(14) 0.0194(14)
C12 0.0410(15) 0.0384(13) 0.0364(14) 0.0056(12) 0.0126(12) 0.0144(12)
C14 0.0517(17) 0.0296(12) 0.0360(14) -0.0001(11) 0.0258(13) 0.0023(12)
C22 0.0349(14) 0.0272(12) 0.0606(17) 0.0121(12) 0.0306(13) 0.0105(10)
F4 0.0655(11) 0.0692(11) 0.0371(9) 0.0119(8) 0.0213(8) 0.0284(9)
C27 0.0509(17) 0.0534(16) 0.0473(16) 0.0296(13) 0.0293(14) 0.0322(14)
C24 0.0282(13) 0.0320(12) 0.0435(15) 0.0006(11) 0.0136(11) 0.0085(10)
C23 0.0313(13) 0.0303(12) 0.0334(13) 0.0014(10) 0.0153(11) 0.0043(10)
C25 0.0283(13) 0.0289(12) 0.0642(18) 0.0014(12) 0.0223(13) 0.0037(10)
F1 0.0703(11) 0.0380(8) 0.0510(9) 0.0263(7) 0.0302(8) 0.0291(8)
C38 0.0314(13) 0.0331(12) 0.0279(12) 0.0085(10) 0.0144(10) 0.0106(10)
C35 0.0375(14) 0.0253(11) 0.0395(14) 0.0078(10) 0.0165(11) 0.0174(10)
C40 0.0466(15) 0.0324(12) 0.0379(14) 0.0198(11) 0.0275(12) 0.0203(11)
C32 0.0176(10) 0.0221(10) 0.0276(11) 0.0042(9) 0.0092(9) 0.0077(8)
C33 0.0222(11) 0.0257(10) 0.0271(12) 0.0062(9) 0.0104(9) 0.0084(9)
C39 0.0387(14) 0.0423(13) 0.0307(13) 0.0172(11) 0.0165(11) 0.0204(11)
C36 0.0205(11) 0.0242(10) 0.0310(12) 0.0083(9) 0.0108(9) 0.0094(9)
C37 0.0291(12) 0.0282(11) 0.0256(11) 0.0090(9) 0.0162(10) 0.0121(9)
C34 0.0366(14) 0.0327(12) 0.0290(12) 0.0060(10) 0.0159(11) 0.0137(11)
O2 0.0246(8) 0.0289(8) 0.0294(8) 0.0092(7) 0.0131(7) 0.0153(7)
C46 0.0244(11) 0.0193(9) 0.0256(11) 0.0111(9) 0.0133(9) 0.0087(9)
C44 0.0250(11) 0.0177(9) 0.0317(12) 0.0065(9) 0.0109(10) 0.0089(9)
C47 0.0306(12) 0.0311(11) 0.0277(12) 0.0108(10) 0.0150(10) 0.0111(10)
C42 0.0266(12) 0.0257(11) 0.0413(14) 0.0166(10) 0.0164(11) 0.0140(10)
C45 0.0301(13) 0.0287(11) 0.0389(14) 0.0089(10) 0.0131(11) 0.0164(10)
C48 0.0390(14) 0.0281(11) 0.0342(13) 0.0104(10) 0.0193(11) 0.0104(10)
C43 0.0395(14) 0.0293(12) 0.0474(15) 0.0216(11) 0.0260(12) 0.0158(11)
C49 0.0438(15) 0.0332(12) 0.0353(14) 0.0022(11) 0.0196(12) 0.0189(11)
O1 0.0324(9) 0.0321(9) 0.0294(9) 0.0117(8) 0.0133(8) 0.0164(8)
O3 0.0267(8) 0.0237(7) 0.0250(8) 0.0060(6) 0.0090(7) 0.0112(6)
F2 0.0770(12) 0.0511(9) 0.0463(9) 0.0336(8) 0.0287(9) 0.0311(9)
C52 0.0377(14) 0.0321(12) 0.0414(14) 0.0136(11) 0.0095(12) 0.0206(11)
C50 0.0469(15) 0.0256(11) 0.0363(14) 0.0166(11) 0.0178(12) 0.0144(11)
Cl4 0.0658(6) 0.1324(9) 0.1076(8) 0.0762(7) 0.0465(6) 0.0573(6)
Cl3 0.1137(9) 0.1112(8) 0.1086(8) 0.0660(7) 0.0549(7) 0.0831(7)
C54 0.051(2) 0.075(2) 0.100(3) 0.045(2) 0.0211(19) 0.0376(18)
C31 0.043(6) 0.025(3) 0.040(4) 0.011(3) 0.016(4) 0.017(4)
C28 0.034(4) 0.027(3) 0.023(3) 0.006(3) 0.003(3) 0.008(3)
C29 0.035(3) 0.050(4) 0.024(3) 0.011(3) 0.007(3) 0.025(3)
C30 0.054(5) 0.047(3) 0.054(4) 0.039(3) 0.020(4) 0.028(4)
C30A 0.090(7) 0.054(4) 0.047(4) 0.025(3) 0.012(5) 0.036(5)
C31A 0.055(7) 0.045(6) 0.043(4) 0.025(3) 0.023(4) 0.035(6)
C29A 0.119(10) 0.115(11) 0.042(6) 0.044(6) 0.036(7) 0.081(8)
C28A 0.078(8) 0.063(7) 0.035(4) 0.019(5) 0.032(6) 0.038(6)

loop_
_atom_type_symbol
_atom_type_description
_atom_type_scat_dispersion_real
_atom_type_scat_dispersion_imag
_atom_type_scat_source
C C 0.0033 0.0016 'International Tables Vol C Tables 4.2.6.8 and 6.1.1.4'
H H 0.0000 0.0000 'International Tables Vol C Tables 4.2.6.8 and 6.1.1.4'
O O 0.0106 0.0060 'International Tables Vol C Tables 4.2.6.8 and 6.1.1.4'
Mn Mn 0.3368 0.7283 'International Tables Vol C Tables 4.2.6.8 and 6.1.1.4'
F F 0.0171 0.0103 'International Tables Vol C Tables 4.2.6.8 and 6.1.1.4'
Cl Cl 0.1484 0.1585 'International Tables Vol C Tables 4.2.6.8 and 6.1.1.4'

loop_
_geom_angle_atom_site_label_1
_geom_angle_atom_site_label_2
_geom_angle_atom_site_label_3
_geom_angle
_geom_angle_site_symmetry_1
_geom_angle_site_symmetry_3
O4 Mn1 O3 112.77(7) . 2_666
O4 Mn1 O2 109.43(6) . .
O3 Mn1 O2 137.73(6) 2_666 .
O4 Mn1 O6 91.40(7) . .
O3 Mn1 O6 90.48(6) 2_666 .
O2 Mn1 O6 90.90(6) . .
O4 Mn1 O1 91.45(7) . .
O3 Mn1 O1 89.35(7) 2_666 .
O2 Mn1 O1 87.19(6) . .
O6 Mn1 O1 176.97(7) . .
C28A O6 C31 101.2(9) . .
C28A O6 C31A 109.8(9) . .
C31 O6 C31A 15.9(11) . .
C28A O6 C28 16.8(8) . .
C31 O6 C28 111.2(9) . .
C31A O6 C28 115.8(9) . .
C28A O6 Mn1 125.5(6) . .
C31 O6 Mn1 129.9(7) . .
C31A O6 Mn1 124.5(7) . .
C28 O6 Mn1 118.6(5) . .
C7 O4 Mn1 128.66(14) . .
C21 C17 C18 118.2(2) . .
C21 C17 C10 120.5(2) . .
C18 C17 C10 121.1(2) . .
C12 C11 C23 119.1(2) . .
C12 C11 C9 120.1(2) . .
C23 C11 C9 120.7(2) . .
C22 C10 C8 118.8(2) . .
C22 C10 C17 118.1(2) . .
C8 C10 C17 123.0(2) . .
C14 C15 C23 117.9(3) . .
C20 C19 C18 118.2(2) . .
C9 C8 C10 120.4(2) . .
C9 C8 C7 120.2(2) . .
C10 C8 C7 119.3(2) . .
C19 C18 C17 121.2(2) . .
C24 C9 C8 118.7(2) . .
C24 C9 C11 118.1(2) . .
C8 C9 C11 123.1(2) . .
C27 C21 C17 121.1(2) . .
F4 C20 C19 118.1(2) . .
F4 C20 C27 119.1(2) . .
C19 C20 C27 122.9(2) . .
O5 C7 O4 125.6(2) . .
O5 C7 C8 117.49(19) . .
O4 C7 C8 116.87(19) . .
C14 C13 C12 118.1(3) . .
C11 C12 C13 120.3(3) . .
C15 C14 C13 123.9(2) . .
C15 C14 F3 117.4(3) . .
C13 C14 F3 118.7(3) . .
C25 C22 C10 121.3(2) . .
C20 C27 C21 118.4(2) . .
C25 C24 C9 121.2(2) . .
C15 C23 C11 120.7(2) . .
C24 C25 C22 119.5(2) . .
C39 C38 C37 121.2(2) . .
C49 C35 C36 120.8(2) . .
F1 C40 C48 118.5(2) . .
F1 C40 C39 118.6(2) . .
C48 C40 C39 122.9(2) . .
C36 C32 C33 120.67(19) . .
C36 C32 C46 120.07(19) . .
C33 C32 C46 119.24(18) . .
C34 C33 C32 118.9(2) . .
C34 C33 C37 119.3(2) . .
C32 C33 C37 121.70(19) . .
C40 C39 C38 118.3(2) . .
C35 C36 C32 118.7(2) . .
C35 C36 C44 118.75(19) . .
C32 C36 C44 122.56(19) . .
C38 C37 C47 118.4(2) . .
C38 C37 C33 121.1(2) . .
C47 C37 C33 120.5(2) . .
C49 C34 C33 120.6(2) . .
C46 O2 Mn1 138.18(14) . .
O3 C46 O2 125.58(19) . .
O3 C46 C32 117.45(19) . .
O2 C46 C32 116.95(18) . .
C42 C44 C45 118.0(2) . .
C42 C44 C36 121.70(19) . .
C45 C44 C36 120.2(2) . .
C48 C47 C37 121.1(2) . .
C43 C42 C44 121.5(2) . .
C52 C45 C44 121.2(2) . .
C40 C48 C47 118.0(2) . .
C50 C43 C42 118.2(2) . .
C35 C49 C34 120.3(2) . .
C46 O3 Mn1 126.47(14) . 2_666
C50 C52 C45 118.4(2) . .
C52 C50 C43 122.7(2) . .
C52 C50 F2 119.0(2) . .
C43 C50 F2 118.3(2) . .
Cl3 C54 Cl4 111.14(18) . .
O6 C31 C30 105.4(11) . .
O6 C28 C29 106.5(8) . .
C28 C29 C30 100.9(8) . .
C31 C30 C29 102.3(10) . .
C29A C30A C31A 107.0(12) . .
O6 C31A C30A 104.9(12) . .
C30A C29A C28A 111.4(13) . .
O6 C28A C29A 106.7(11) . .

loop_
_geom_bond_atom_site_label_1
_geom_bond_atom_site_label_2
_geom_bond_distance
_geom_bond_site_symmetry_2
Mn1 O4 2.0772(18) .
Mn1 O3 2.0794(17) 2_666
Mn1 O2 2.0868(15) .
Mn1 O6 2.1474(16) .
Mn1 O1 2.2154(17) .
O6 C28A 1.412(17) .
O6 C31 1.41(2) .
O6 C31A 1.45(2) .
O6 C28 1.450(15) .
O4 C7 1.265(2) .
O5 C7 1.255(3) .
F3 C14 1.373(3) .
C17 C21 1.393(3) .
C17 C18 1.398(3) .
C17 C10 1.489(3) .
C11 C12 1.386(3) .
C11 C23 1.398(3) .
C11 C9 1.491(3) .
C10 C22 1.393(3) .
C10 C8 1.405(3) .
C15 C14 1.361(4) .
C15 C23 1.392(3) .
C19 C20 1.371(3) .
C19 C18 1.385(3) .
C8 C9 1.403(3) .
C8 C7 1.516(3) .
C9 C24 1.399(3) .
C21 C27 1.384(4) .
C20 F4 1.368(3) .
C20 C27 1.372(4) .
C13 C14 1.364(4) .
C13 C12 1.401(4) .
C22 C25 1.382(4) .
C24 C25 1.380(3) .
F1 C40 1.361(2) .
C38 C39 1.385(3) .
C38 C37 1.392(3) .
C35 C49 1.379(3) .
C35 C36 1.394(3) .
C40 C48 1.372(3) .
C40 C39 1.375(3) .
C32 C36 1.402(3) .
C32 C33 1.407(3) .
C32 C46 1.516(3) .
C33 C34 1.388(3) .
C33 C37 1.491(3) .
C36 C44 1.492(3) .
C37 C47 1.396(3) .
C34 C49 1.387(3) .
O2 C46 1.259(2) .
C46 O3 1.258(3) .
C44 C42 1.385(3) .
C44 C45 1.392(3) .
C47 C48 1.394(3) .
C42 C43 1.381(3) .
C45 C52 1.384(3) .
C43 C50 1.369(3) .
O3 Mn1 2.0794(17) 2_666
F2 C50 1.370(3) .
C52 C50 1.364(4) .
Cl4 C54 1.757(3) .
Cl3 C54 1.755(4) .
C31 C30 1.491(17) .
C28 C29 1.530(19) .
C29 C30 1.591(13) .
C30A C29A 1.364(16) .
C30A C31A 1.515(19) .
C29A C28A 1.44(2) .
